data_4076636
loop_
_publ_author_name
'Hong, Fung-E'
Chang,
'Chang, Ruei-E'
'Chen, Shu-Chun'
'Ko, Bao-Tsan'

_publ_section_title
;
 Bis(diphenylphosphino)acetylene as Bifunctional Ligand in Dicobalt
 Carbonyl Complexes
;
_journal_issue 5
_journal_name_full Organometallics
_journal_page_first 961
_journal_paper_doi 10.1021/om0106783
_journal_volume 21
_journal_year 2002
_chemical_formula_sum 'C64 H54 Cl2 Co2 Mo O9 P4'
_chemical_formula_weight 1375.65
_chemical_name_systematic
; 
 ? 
;
_space_group_IT_number 14
_symmetry_cell_setting monoclinic
_symmetry_space_group_name_Hall '-P 2ybc'
_symmetry_space_group_name_H-M 'P 1 21/c 1'
_atom_sites_solution_hydrogens geom
_atom_sites_solution_primary direct
_atom_sites_solution_secondary difmap
_audit_creation_method SHELXL-97
_cell_angle_alpha 90.00
_cell_angle_beta 90.9150(10)
_cell_angle_gamma 90.00
_cell_formula_units_Z 4
_cell_length_a 11.7356(7)
_cell_length_b 23.6043(14)
_cell_length_c 21.9072(12)
_cell_measurement_temperature 293(2)
_cell_volume 6067.8(6)
_computing_cell_refinement 'Bruker SMART'
_computing_data_collection 'Bruker SMART'
_computing_data_reduction 'Bruker SHELXTL'
_computing_molecular_graphics 'Bruker SHELXTL'
_computing_publication_material 'Bruker SHELXTL'
_computing_structure_refinement 'SHELXL-97 (Sheldrick, 1997)'
_computing_structure_solution 'SHELXS-97 (Sheldrick, 1990)'
_diffrn_ambient_temperature 293(2)
_diffrn_measured_fraction_theta_full 0.992
_diffrn_measured_fraction_theta_max 0.992
_diffrn_measurement_device_type 'CCD area detector'
_diffrn_measurement_method 'phi and omega scans'
_diffrn_radiation_monochromator graphite
_diffrn_radiation_source 'fine-focus sealed tube'
_diffrn_radiation_type MoK\a
_diffrn_radiation_wavelength 0.71073
_diffrn_reflns_av_R_equivalents 0.0305
_diffrn_reflns_av_sigmaI/netI 0.0342
_diffrn_reflns_limit_h_max 14
_diffrn_reflns_limit_h_min -14
_diffrn_reflns_limit_k_max 27
_diffrn_reflns_limit_k_min -29
_diffrn_reflns_limit_l_max 27
_diffrn_reflns_limit_l_min -14
_diffrn_reflns_number 33997
_diffrn_reflns_theta_full 26.04
_diffrn_reflns_theta_max 26.04
_diffrn_reflns_theta_min 1.74
_exptl_absorpt_coefficient_mu 0.994
_exptl_absorpt_correction_type none
_exptl_crystal_density_diffrn 1.506
_exptl_crystal_density_method 'not measured'
_exptl_crystal_F_000 2800
_refine_diff_density_max 0.651
_refine_diff_density_min -0.624
_refine_diff_density_rms 0.067
_refine_ls_extinction_method none
_refine_ls_goodness_of_fit_ref 0.885
_refine_ls_hydrogen_treatment mixed
_refine_ls_matrix_type full
_refine_ls_number_parameters 747
_refine_ls_number_reflns 11883
_refine_ls_number_restraints 0
_refine_ls_restrained_S_all 0.885
_refine_ls_R_factor_all 0.0499
_refine_ls_R_factor_gt 0.0353
_refine_ls_shift/su_max 0.246
_refine_ls_shift/su_mean 0.008
_refine_ls_structure_factor_coef Fsqd
_refine_ls_weighting_details 'calc w=1/[\s^2^(Fo^2^)+(0.1000P)^2^+0.0000P] where P=(Fo^2^+2Fc^2^)/3'
_refine_ls_weighting_scheme calc
_refine_ls_wR_factor_gt 0.1087
_refine_ls_wR_factor_ref 0.1232
_reflns_number_gt 9374
_reflns_number_total 11883
_reflns_threshold_expression >2sigma(I)
_cod_data_source_file om0106783.cif
_cod_data_source_block hong104m
_cod_depositor_comments
;
The following automatic conversions were performed:

'_symmetry_cell_setting' value 'Monoclinic' changed to 'monoclinic'
according to /home/saulius/struct/CIF-dictionaries/cif_core.dic
dictionary named 'cif_core.dic' version 2.4.1 from 2010-06-29.

Automatic conversion script
Id: cif_fix_values 1715 2011-07-08 13:25:40Z adriana 
;
_cod_original_sg_symbol_H-M P2(1)/c
_cod_database_code 4076636

loop_
_symmetry_equiv_pos_as_xyz
'x, y, z'
'-x, y+1/2, -z+1/2'
'-x, -y, -z'
'x, -y-1/2, z-1/2'

loop_
_atom_site_label
_atom_site_type_symbol
_atom_site_fract_x
_atom_site_fract_y
_atom_site_fract_z
_atom_site_U_iso_or_equiv
_atom_site_adp_type
_atom_site_occupancy
_atom_site_symmetry_multiplicity
_atom_site_calc_flag
_atom_site_refinement_flags
Co1 Co 0.41881(3) 0.627259(15) 0.198382(17) 0.02927(10) Uani 1 1 d .
Co2 Co 0.25361(3) 0.660676(16) 0.258308(17) 0.03053(10) Uani 1 1 d .
Mo Mo 0.31251(2) 0.737328(10) 0.035301(11) 0.03243(9) Uani 1 1 d .
P1 P 0.21246(6) 0.65312(3) 0.08834(3) 0.02929(16) Uani 1 1 d .
P2 P 0.35559(6) 0.76017(3) 0.14571(3) 0.03005(16) Uani 1 1 d .
P3 P 0.39600(6) 0.53882(3) 0.23275(3) 0.03074(16) Uani 1 1 d .
P4 P 0.17493(6) 0.57684(3) 0.28208(3) 0.03309(17) Uani 1 1 d .
O1 O 0.5516(2) 0.58805(12) 0.09520(12) 0.0662(7) Uani 1 1 d .
O2 O 0.6216(2) 0.67731(11) 0.25694(15) 0.0717(8) Uani 1 1 d .
O3 O 0.0628(2) 0.73070(12) 0.29762(14) 0.0726(8) Uani 1 1 d .
O4 O 0.4101(2) 0.69632(13) 0.35672(12) 0.0684(8) Uani 1 1 d .
O5 O 0.0816(3) 0.80775(15) 0.03409(17) 0.0946(11) Uani 1 1 d .
O6 O 0.2388(3) 0.70925(13) -0.09989(12) 0.0739(8) Uani 1 1 d .
O7 O 0.4313(3) 0.84958(11) -0.00523(14) 0.0756(9) Uani 1 1 d .
O8 O 0.5549(2) 0.68555(12) 0.00825(12) 0.0612(7) Uani 1 1 d .
C1 C 0.2656(2) 0.65131(11) 0.16760(12) 0.0288(5) Uani 1 1 d .
C2 C 0.3262(2) 0.69688(11) 0.18865(12) 0.0299(6) Uani 1 1 d .
C3 C 0.2221(2) 0.58193(11) 0.05457(12) 0.0322(6) Uani 1 1 d .
C4 C 0.3142(3) 0.57015(13) 0.01738(14) 0.0408(7) Uani 1 1 d .
H4A H 0.3712 0.5971 0.0128 0.049 Uiso 1 1 calc R
C5 C 0.3219(3) 0.51831(14) -0.01320(16) 0.0504(8) Uani 1 1 d .
H5A H 0.3845 0.5106 -0.0374 0.060 Uiso 1 1 calc R
C6 C 0.2372(3) 0.47889(14) -0.00748(16) 0.0499(8) Uani 1 1 d .
H6A H 0.2410 0.4448 -0.0286 0.060 Uiso 1 1 calc R
C7 C 0.1460(3) 0.48998(13) 0.02968(16) 0.0463(8) Uani 1 1 d .
H7A H 0.0889 0.4630 0.0337 0.056 Uiso 1 1 calc R
C8 C 0.1383(3) 0.54070(13) 0.06109(14) 0.0387(7) Uani 1 1 d .
H8A H 0.0770 0.5473 0.0866 0.046 Uiso 1 1 calc R
C9 C 0.0571(2) 0.66159(12) 0.09059(14) 0.0347(6) Uani 1 1 d .
C10 C -0.0031(3) 0.66819(14) 0.14389(15) 0.0440(7) Uani 1 1 d .
H10A H 0.0351 0.6667 0.1814 0.053 Uiso 1 1 calc R
C11 C -0.1211(3) 0.67716(17) 0.1421(2) 0.0603(10) Uani 1 1 d .
H11A H -0.1606 0.6826 0.1781 0.072 Uiso 1 1 calc R
C12 C -0.1781(3) 0.67786(17) 0.0865(2) 0.0654(11) Uani 1 1 d .
H12A H -0.2567 0.6830 0.0850 0.078 Uiso 1 1 calc R
C13 C -0.1185(3) 0.67085(18) 0.0328(2) 0.0644(11) Uani 1 1 d .
H13A H -0.1573 0.6714 -0.0045 0.077 Uiso 1 1 calc R
C14 C -0.0016(3) 0.66306(16) 0.03459(17) 0.0538(9) Uani 1 1 d .
H14A H 0.0379 0.6588 -0.0016 0.065 Uiso 1 1 calc R
C15 C 0.4945(2) 0.78498(12) 0.17352(14) 0.0350(6) Uani 1 1 d .
C16 C 0.5106(3) 0.80039(14) 0.23423(15) 0.0449(7) Uani 1 1 d .
H16A H 0.4499 0.7989 0.2610 0.054 Uiso 1 1 calc R
C17 C 0.6172(3) 0.81794(16) 0.25487(18) 0.0575(10) Uani 1 1 d .
H17A H 0.6280 0.8285 0.2954 0.069 Uiso 1 1 calc R
C18 C 0.7072(3) 0.81973(18) 0.2152(2) 0.0683(12) Uani 1 1 d .
H18A H 0.7788 0.8310 0.2294 0.082 Uiso 1 1 calc R
C19 C 0.6924(3) 0.80533(19) 0.1564(2) 0.0661(11) Uani 1 1 d .
H19A H 0.7536 0.8070 0.1300 0.079 Uiso 1 1 calc R
C20 C 0.5856(3) 0.78779(15) 0.13470(17) 0.0488(8) Uani 1 1 d .
H20A H 0.5759 0.7779 0.0938 0.059 Uiso 1 1 calc R
C21 C 0.2602(3) 0.81640(12) 0.17113(14) 0.0375(7) Uani 1 1 d .
C22 C 0.2968(4) 0.87228(14) 0.1718(2) 0.0622(11) Uani 1 1 d .
H22A H 0.3734 0.8805 0.1660 0.075 Uiso 1 1 calc R
C23 C 0.2199(4) 0.91585(17) 0.1811(3) 0.0876(16) Uani 1 1 d .
H23A H 0.2451 0.9532 0.1813 0.105 Uiso 1 1 calc R
C24 C 0.1084(5) 0.9044(2) 0.1897(3) 0.0985(19) Uani 1 1 d .
H24A H 0.0575 0.9340 0.1958 0.118 Uiso 1 1 calc R
C25 C 0.0692(4) 0.8493(2) 0.1895(2) 0.0793(14) Uani 1 1 d .
H25A H -0.0073 0.8416 0.1962 0.095 Uiso 1 1 calc R
C26 C 0.1457(3) 0.80509(16) 0.17937(17) 0.0530(9) Uani 1 1 d .
H26A H 0.1196 0.7679 0.1781 0.064 Uiso 1 1 calc R
C27 C 0.4956(3) 0.60493(14) 0.13271(15) 0.0421(7) Uani 1 1 d .
C28 C 0.5419(3) 0.65733(13) 0.23656(16) 0.0424(7) Uani 1 1 d .
C29 C 0.1364(3) 0.70451(14) 0.28025(15) 0.0452(7) Uani 1 1 d .
C30 C 0.3477(3) 0.68120(14) 0.32016(15) 0.0444(7) Uani 1 1 d .
C31 C 0.4507(2) 0.47997(11) 0.18723(13) 0.0337(6) Uani 1 1 d .
C32 C 0.3907(3) 0.45970(14) 0.13660(14) 0.0464(8) Uani 1 1 d .
H32A H 0.3219 0.4765 0.1251 0.056 Uiso 1 1 calc R
C33 C 0.4325(3) 0.41467(15) 0.10308(16) 0.0544(9) Uani 1 1 d .
H33A H 0.3910 0.4011 0.0697 0.065 Uiso 1 1 calc R
C34 C 0.5345(3) 0.38998(15) 0.11874(16) 0.0543(9) Uani 1 1 d .
H34A H 0.5613 0.3593 0.0965 0.065 Uiso 1 1 calc R
C35 C 0.5973(3) 0.41079(14) 0.16775(16) 0.0493(8) Uani 1 1 d .
H35A H 0.6679 0.3951 0.1775 0.059 Uiso 1 1 calc R
C36 C 0.5550(3) 0.45494(14) 0.20219(15) 0.0434(7) Uani 1 1 d .
H36A H 0.5967 0.4681 0.2358 0.052 Uiso 1 1 calc R
C37 C 0.4471(2) 0.51861(12) 0.30903(13) 0.0356(6) Uani 1 1 d .
C38 C 0.5135(3) 0.55478(16) 0.34446(16) 0.0521(8) Uani 1 1 d .
H38A H 0.5303 0.5909 0.3303 0.063 Uiso 1 1 calc R
C39 C 0.5549(4) 0.53726(19) 0.40110(18) 0.0731(12) Uani 1 1 d .
H39A H 0.6001 0.5616 0.4245 0.088 Uiso 1 1 calc R
C40 C 0.5293(4) 0.48394(19) 0.42283(17) 0.0690(12) Uani 1 1 d .
H40A H 0.5586 0.4721 0.4604 0.083 Uiso 1 1 calc R
C41 C 0.4611(4) 0.44865(18) 0.38931(18) 0.0627(10) Uani 1 1 d .
H41A H 0.4416 0.4133 0.4047 0.075 Uiso 1 1 calc R
C42 C 0.4205(3) 0.46540(14) 0.33219(15) 0.0487(8) Uani 1 1 d .
H42A H 0.3752 0.4408 0.3092 0.058 Uiso 1 1 calc R
C43 C 0.0226(2) 0.56843(13) 0.26565(14) 0.0391(7) Uani 1 1 d .
C44 C -0.0530(3) 0.59499(18) 0.30483(18) 0.0588(10) Uani 1 1 d .
H44A H -0.0247 0.6150 0.3384 0.071 Uiso 1 1 calc R
C45 C -0.1694(3) 0.5921(2) 0.2946(2) 0.0716(12) Uani 1 1 d .
H45A H -0.2189 0.6103 0.3208 0.086 Uiso 1 1 calc R
C46 C -0.2119(3) 0.56195(17) 0.2452(2) 0.0670(11) Uani 1 1 d .
H46A H -0.2902 0.5596 0.2383 0.080 Uiso 1 1 calc R
C47 C -0.1390(3) 0.53566(16) 0.2068(2) 0.0600(10) Uani 1 1 d .
H47A H -0.1680 0.5157 0.1734 0.072 Uiso 1 1 calc R
C48 C -0.0224(3) 0.53817(14) 0.21649(16) 0.0471(8) Uani 1 1 d .
H48A H 0.0261 0.5195 0.1900 0.057 Uiso 1 1 calc R
C49 C 0.1788(3) 0.54853(14) 0.36019(14) 0.0417(7) Uani 1 1 d .
C50 C 0.2099(4) 0.58127(18) 0.40921(17) 0.0651(11) Uani 1 1 d .
H50A H 0.2358 0.6180 0.4029 0.078 Uiso 1 1 calc R
C51 C 0.2030(5) 0.5602(2) 0.46837(19) 0.0839(15) Uani 1 1 d .
H51A H 0.2242 0.5832 0.5012 0.101 Uiso 1 1 calc R
C52 C 0.1660(4) 0.5072(2) 0.4787(2) 0.0843(15) Uani 1 1 d .
H52A H 0.1618 0.4935 0.5184 0.101 Uiso 1 1 calc R
C53 C 0.1344(5) 0.4731(2) 0.4299(2) 0.0890(15) Uani 1 1 d .
H53A H 0.1083 0.4365 0.4366 0.107 Uiso 1 1 calc R
C54 C 0.1418(4) 0.49384(17) 0.37141(18) 0.0628(10) Uani 1 1 d .
H54A H 0.1215 0.4706 0.3387 0.075 Uiso 1 1 calc R
C55 C 0.2431(2) 0.52266(13) 0.23527(15) 0.0348(6) Uani 1 1 d .
C56 C 0.1630(3) 0.78184(16) 0.03738(17) 0.0541(9) Uani 1 1 d .
C57 C 0.2659(3) 0.71804(14) -0.04998(16) 0.0465(8) Uani 1 1 d .
C58 C 0.3861(3) 0.80817(14) 0.00866(15) 0.0469(8) Uani 1 1 d .
C59 C 0.4657(3) 0.70107(13) 0.02088(14) 0.0389(7) Uani 1 1 d .
C60 C 0.0229(5) 0.6357(3) -0.1463(3) 0.114(2) Uani 1 1 d .
H60A H 0.0608 0.6430 -0.1845 0.137 Uiso 1 1 calc R
H60B H 0.0218 0.6708 -0.1233 0.137 Uiso 1 1 calc R
Cl1 Cl 0.10039(10) 0.58560(5) -0.10531(6) 0.0773(3) Uani 1 1 d .
Cl2 Cl -0.11583(14) 0.61466(8) -0.16174(9) 0.1230(6) Uani 1 1 d .
O9 O -0.3020(8) 0.7072(6) 0.4318(8) 0.336(7) Uani 1 1 d .
C61 C -0.2599(10) 0.6544(5) 0.4784(5) 0.127(4) Uani 1 1 d .
H61A H -0.2732 0.6624 0.5211 0.153 Uiso 1 1 calc R
H61B H -0.2923 0.6180 0.4672 0.153 Uiso 1 1 calc R
C62 C -0.1977(12) 0.6573(6) 0.4698(5) 0.190(7) Uani 1 1 d .
H62A H -0.1528 0.6302 0.4924 0.285 Uiso 1 1 calc R
H62B H -0.1717 0.6949 0.4794 0.285 Uiso 1 1 calc R
H62C H -0.1900 0.6505 0.4269 0.285 Uiso 1 1 calc R
C63 C -0.2249(11) 0.7376(5) 0.3872(4) 0.144(5) Uani 1 1 d .
H63A H -0.2472 0.7283 0.3456 0.173 Uiso 1 1 calc R
H63B H -0.2313 0.7782 0.3925 0.173 Uiso 1 1 calc R
C64 C -0.1526(10) 0.7264(4) 0.3946(5) 0.182(7) Uani 1 1 d .
H64A H -0.1027 0.7448 0.3666 0.274 Uiso 1 1 calc R
H64B H -0.1471 0.6861 0.3895 0.274 Uiso 1 1 calc R
H64C H -0.1308 0.7362 0.4357 0.274 Uiso 1 1 calc R
H55A H 0.216(3) 0.5252(13) 0.1966(15) 0.036(8) Uiso 1 1 d .
H55B H 0.229(2) 0.4840(14) 0.2473(13) 0.035(8) Uiso 1 1 d .

loop_
_atom_site_aniso_label
_atom_site_aniso_U_11
_atom_site_aniso_U_22
_atom_site_aniso_U_33
_atom_site_aniso_U_23
_atom_site_aniso_U_13
_atom_site_aniso_U_12
Co1 0.02605(19) 0.02756(19) 0.0342(2) -0.00145(15) -0.00140(15) 0.00272(14)
Co2 0.0306(2) 0.0309(2) 0.0301(2) -0.00420(14) 0.00021(15) 0.00175(15)
Mo 0.03643(15) 0.02903(14) 0.03169(15) 0.00058(9) -0.00377(10) -0.00154(10)
P1 0.0284(4) 0.0290(3) 0.0303(4) -0.0028(3) -0.0031(3) 0.0002(3)
P2 0.0304(4) 0.0249(3) 0.0348(4) -0.0031(3) -0.0025(3) 0.0001(3)
P3 0.0305(4) 0.0275(3) 0.0341(4) -0.0021(3) -0.0021(3) 0.0028(3)
P4 0.0299(4) 0.0344(4) 0.0351(4) -0.0020(3) 0.0015(3) -0.0002(3)
O1 0.0652(17) 0.0755(19) 0.0586(16) -0.0013(14) 0.0264(13) 0.0179(14)
O2 0.0452(14) 0.0551(16) 0.114(2) -0.0037(15) -0.0363(15) -0.0056(12)
O3 0.0638(17) 0.0678(18) 0.087(2) -0.0153(15) 0.0207(15) 0.0250(15)
O4 0.0627(17) 0.092(2) 0.0501(15) -0.0229(14) -0.0163(13) -0.0047(15)
O5 0.072(2) 0.096(2) 0.116(3) 0.002(2) -0.0191(19) 0.0431(19)
O6 0.094(2) 0.086(2) 0.0416(15) -0.0040(14) -0.0214(14) -0.0177(17)
O7 0.093(2) 0.0474(16) 0.086(2) 0.0185(14) -0.0059(16) -0.0260(15)
O8 0.0485(15) 0.0632(16) 0.0721(18) -0.0153(13) 0.0075(12) 0.0093(13)
C1 0.0256(13) 0.0311(13) 0.0297(14) -0.0025(11) -0.0002(10) 0.0018(11)
C2 0.0290(13) 0.0292(13) 0.0315(14) -0.0015(11) -0.0019(11) 0.0023(11)
C3 0.0369(15) 0.0302(14) 0.0293(14) -0.0021(11) -0.0069(11) 0.0003(12)
C4 0.0420(17) 0.0356(15) 0.0450(18) -0.0053(13) 0.0052(13) -0.0056(13)
C5 0.059(2) 0.0393(17) 0.053(2) -0.0113(15) 0.0115(16) 0.0013(16)
C6 0.067(2) 0.0324(16) 0.050(2) -0.0124(14) -0.0035(16) -0.0012(15)
C7 0.0506(19) 0.0338(16) 0.054(2) -0.0008(14) -0.0069(15) -0.0102(14)
C8 0.0393(16) 0.0372(16) 0.0396(17) 0.0005(12) -0.0010(13) -0.0023(13)
C9 0.0275(14) 0.0331(14) 0.0434(17) -0.0011(12) -0.0065(12) -0.0010(11)
C10 0.0357(16) 0.0482(18) 0.0479(19) 0.0009(14) -0.0013(14) 0.0024(14)
C11 0.0383(19) 0.067(2) 0.076(3) 0.000(2) 0.0080(18) 0.0088(17)
C12 0.0318(18) 0.061(2) 0.103(3) 0.002(2) -0.016(2) 0.0083(16)
C13 0.046(2) 0.073(3) 0.074(3) -0.003(2) -0.029(2) 0.0055(19)
C14 0.0466(19) 0.068(2) 0.046(2) -0.0077(17) -0.0127(15) 0.0019(17)
C15 0.0332(15) 0.0272(14) 0.0443(17) -0.0045(12) -0.0049(12) -0.0009(12)
C16 0.0428(17) 0.0449(18) 0.0469(19) -0.0084(14) -0.0045(14) 0.0022(14)
C17 0.050(2) 0.063(2) 0.060(2) -0.0178(18) -0.0185(18) -0.0029(17)
C18 0.039(2) 0.074(3) 0.092(3) -0.028(2) -0.016(2) -0.0064(19)
C19 0.0386(19) 0.081(3) 0.078(3) -0.023(2) 0.0045(18) -0.0115(19)
C20 0.0385(17) 0.053(2) 0.055(2) -0.0125(16) 0.0023(15) -0.0052(15)
C21 0.0405(16) 0.0326(14) 0.0391(16) -0.0075(12) -0.0048(13) 0.0064(13)
C22 0.059(2) 0.0347(18) 0.092(3) -0.0140(18) -0.020(2) 0.0058(16)
C23 0.084(3) 0.036(2) 0.142(5) -0.027(2) -0.040(3) 0.023(2)
C24 0.082(3) 0.081(3) 0.132(5) -0.047(3) -0.028(3) 0.051(3)
C25 0.048(2) 0.093(4) 0.097(3) -0.017(3) 0.004(2) 0.030(2)
C26 0.0425(19) 0.050(2) 0.066(2) -0.0057(17) 0.0021(16) 0.0077(16)
C27 0.0392(17) 0.0414(17) 0.0456(18) 0.0033(14) 0.0033(14) 0.0064(14)
C28 0.0375(17) 0.0331(15) 0.056(2) -0.0006(13) -0.0068(14) 0.0062(13)
C29 0.0468(18) 0.0424(17) 0.0463(19) -0.0059(14) 0.0009(15) 0.0036(15)
C30 0.0460(18) 0.0492(18) 0.0381(17) -0.0037(14) 0.0026(14) 0.0032(15)
C31 0.0377(15) 0.0268(13) 0.0368(15) 0.0003(11) 0.0043(12) 0.0008(12)
C32 0.055(2) 0.0449(18) 0.0390(17) -0.0051(14) -0.0072(14) 0.0110(15)
C33 0.069(2) 0.050(2) 0.0444(19) -0.0134(15) -0.0058(17) 0.0119(18)
C34 0.071(2) 0.0453(19) 0.047(2) -0.0019(15) 0.0138(17) 0.0160(18)
C35 0.0427(18) 0.0463(18) 0.059(2) 0.0003(16) 0.0084(15) 0.0149(15)
C36 0.0350(16) 0.0448(18) 0.0504(19) -0.0053(14) 0.0007(13) 0.0029(13)
C37 0.0335(15) 0.0372(15) 0.0360(15) 0.0001(12) -0.0020(12) 0.0095(12)
C38 0.062(2) 0.0494(19) 0.0443(19) -0.0025(15) -0.0128(16) 0.0039(17)
C39 0.095(3) 0.073(3) 0.050(2) -0.013(2) -0.031(2) 0.005(2)
C40 0.090(3) 0.079(3) 0.037(2) 0.0107(19) -0.0090(19) 0.024(2)
C41 0.076(3) 0.059(2) 0.053(2) 0.0184(18) 0.0020(19) 0.014(2)
C42 0.058(2) 0.0423(17) 0.0455(19) 0.0055(14) -0.0042(15) 0.0020(15)
C43 0.0305(15) 0.0383(16) 0.0486(18) 0.0020(13) 0.0011(13) -0.0002(12)
C44 0.0411(19) 0.069(2) 0.066(2) -0.0190(19) 0.0032(17) 0.0050(17)
C45 0.0361(19) 0.080(3) 0.099(3) -0.023(2) 0.009(2) 0.0063(19)
C46 0.0331(18) 0.057(2) 0.111(4) -0.004(2) -0.004(2) 0.0013(17)
C47 0.045(2) 0.054(2) 0.080(3) -0.0100(19) -0.0150(19) -0.0062(17)
C48 0.0377(17) 0.0441(18) 0.060(2) -0.0031(15) -0.0006(15) -0.0007(14)
C49 0.0369(16) 0.0482(18) 0.0400(17) 0.0073(14) 0.0022(13) -0.0013(14)
C50 0.088(3) 0.065(2) 0.043(2) 0.0032(17) -0.0012(19) -0.016(2)
C51 0.114(4) 0.090(4) 0.047(2) 0.007(2) -0.001(2) -0.019(3)
C52 0.095(4) 0.108(4) 0.051(3) 0.028(3) 0.004(2) -0.008(3)
C53 0.109(4) 0.081(3) 0.077(3) 0.030(3) 0.018(3) -0.018(3)
C54 0.080(3) 0.055(2) 0.053(2) 0.0122(17) 0.0045(19) -0.015(2)
C55 0.0321(15) 0.0321(15) 0.0400(17) -0.0047(12) -0.0016(12) -0.0007(12)
C56 0.059(2) 0.0486(19) 0.054(2) 0.0044(16) -0.0073(17) 0.0042(18)
C57 0.0513(19) 0.0417(17) 0.0462(19) 0.0029(14) -0.0064(15) -0.0096(15)
C58 0.058(2) 0.0407(18) 0.0422(18) 0.0045(14) -0.0056(15) -0.0020(16)
C59 0.0459(18) 0.0350(15) 0.0358(16) -0.0034(12) -0.0004(13) -0.0059(14)
C60 0.124(5) 0.121(5) 0.095(4) 0.049(4) -0.046(4) -0.055(4)
Cl1 0.0705(7) 0.0828(8) 0.0787(7) -0.0037(6) 0.0018(5) 0.0015(6)
Cl2 0.1035(11) 0.1185(12) 0.1450(14) 0.0399(10) -0.0577(10) -0.0167(9)
O9 0.180(8) 0.328(15) 0.50(2) -0.210(15) 0.047(10) 0.058(9)
C61 0.156(10) 0.118(7) 0.109(6) -0.008(5) 0.017(6) -0.085(7)
C62 0.239(16) 0.202(13) 0.126(9) 0.053(8) -0.095(10) -0.026(11)
C63 0.248(15) 0.118(6) 0.066(5) 0.028(5) -0.058(7) -0.035(8)
C64 0.249(13) 0.107(7) 0.196(11) -0.091(7) 0.161(10) -0.091(8)

loop_
_atom_type_symbol
_atom_type_description
_atom_type_scat_dispersion_real
_atom_type_scat_dispersion_imag
_atom_type_scat_source
C C 0.0033 0.0016 'International Tables Vol C Tables 4.2.6.8 and 6.1.1.4'
H H 0.0000 0.0000 'International Tables Vol C Tables 4.2.6.8 and 6.1.1.4'
O O 0.0106 0.0060 'International Tables Vol C Tables 4.2.6.8 and 6.1.1.4'
P P 0.1023 0.0942 'International Tables Vol C Tables 4.2.6.8 and 6.1.1.4'
Co Co 0.3494 0.9721 'International Tables Vol C Tables 4.2.6.8 and 6.1.1.4'
Mo Mo -1.6832 0.6857 'International Tables Vol C Tables 4.2.6.8 and 6.1.1.4'
Cl Cl 0.1484 0.1585 'International Tables Vol C Tables 4.2.6.8 and 6.1.1.4'

loop_
_geom_angle_atom_site_label_1
_geom_angle_atom_site_label_2
_geom_angle_atom_site_label_3
_geom_angle
C27 Co1 C28 94.51(15)
C27 Co1 C2 116.15(13)
C28 Co1 C2 99.07(12)
C27 Co1 C1 105.98(13)
C28 Co1 C1 139.16(12)
C2 Co1 C1 40.20(11)
C27 Co1 P3 93.46(11)
C28 Co1 P3 108.09(10)
C2 Co1 P3 137.93(8)
C1 Co1 P3 105.53(8)
C27 Co1 Co2 157.65(10)
C28 Co1 Co2 104.82(11)
C2 Co1 Co2 50.38(8)
C1 Co1 Co2 51.80(8)
P3 Co1 Co2 91.14(2)
C29 Co2 C30 96.14(15)
C29 Co2 C2 107.61(14)
C30 Co2 C2 101.54(13)
C29 Co2 C1 113.29(13)
C30 Co2 C1 136.29(13)
C2 Co2 C1 40.28(11)
C29 Co2 P4 97.25(11)
C30 Co2 P4 108.16(11)
C2 Co2 P4 138.66(8)
C1 Co2 P4 99.67(8)
C29 Co2 Co1 158.81(11)
C30 Co2 Co1 90.49(11)
C2 Co2 Co1 51.24(8)
C1 Co2 Co1 51.29(7)
P4 Co2 Co1 99.76(2)
C58 Mo C57 91.78(13)
C58 Mo C59 85.30(13)
C57 Mo C59 89.33(13)
C58 Mo C56 87.18(15)
C57 Mo C56 85.15(15)
C59 Mo C56 170.53(14)
C58 Mo P2 91.17(10)
C57 Mo P2 175.49(10)
C59 Mo P2 94.31(8)
C56 Mo P2 91.59(11)
C58 Mo P1 170.06(10)
C57 Mo P1 97.22(10)
C59 Mo P1 98.97(9)
C56 Mo P1 89.37(11)
P2 Mo P1 79.60(2)
C1 P1 C9 107.44(13)
C1 P1 C3 109.68(12)
C9 P1 C3 100.24(13)
C1 P1 Mo 106.99(9)
C9 P1 Mo 112.68(10)
C3 P1 Mo 119.26(10)
C2 P2 C15 105.60(13)
C2 P2 C21 108.63(14)
C15 P2 C21 102.30(13)
C2 P2 Mo 106.64(9)
C15 P2 Mo 123.53(10)
C21 P2 Mo 109.45(10)
C37 P3 C31 100.78(13)
C37 P3 C55 102.96(14)
C31 P3 C55 102.11(13)
C37 P3 Co1 120.77(10)
C31 P3 Co1 118.67(9)
C55 P3 Co1 109.04(10)
C43 P4 C55 104.38(14)
C43 P4 C49 98.84(14)
C55 P4 C49 105.26(15)
C43 P4 Co2 116.98(10)
C55 P4 Co2 107.47(10)
C49 P4 Co2 122.12(11)
C2 C1 P1 117.9(2)
C2 C1 Co1 69.41(15)
P1 C1 Co1 128.15(14)
C2 C1 Co2 67.86(16)
P1 C1 Co2 154.93(15)
Co1 C1 Co2 76.91(9)
C1 C2 P2 125.4(2)
C1 C2 Co2 71.86(16)
P2 C2 Co2 149.21(16)
C1 C2 Co1 70.39(16)
P2 C2 Co1 129.41(15)
Co2 C2 Co1 78.38(10)
C8 C3 C4 118.5(3)
C8 C3 P1 123.3(2)
C4 C3 P1 118.1(2)
C3 C4 C5 120.8(3)
C6 C5 C4 119.8(3)
C5 C6 C7 119.8(3)
C6 C7 C8 121.0(3)
C7 C8 C3 120.1(3)
C10 C9 C14 119.1(3)
C10 C9 P1 123.8(2)
C14 C9 P1 117.1(2)
C9 C10 C11 120.8(3)
C12 C11 C10 119.5(4)
C11 C12 C13 120.1(3)
C14 C13 C12 120.4(3)
C13 C14 C9 120.1(4)
C20 C15 C16 118.9(3)
C20 C15 P2 120.4(2)
C16 C15 P2 120.6(2)
C17 C16 C15 119.9(3)
C18 C17 C16 120.0(3)
C19 C18 C17 120.6(3)
C18 C19 C20 120.3(4)
C15 C20 C19 120.3(3)
C22 C21 C26 118.9(3)
C22 C21 P2 120.2(3)
C26 C21 P2 120.0(2)
C21 C22 C23 120.3(4)
C24 C23 C22 120.4(4)
C23 C24 C25 120.7(4)
C24 C25 C26 119.3(4)
C21 C26 C25 120.3(4)
O1 C27 Co1 173.0(3)
O2 C28 Co1 175.5(3)
O3 C29 Co2 175.7(3)
O4 C30 Co2 175.8(3)
C32 C31 C36 118.3(3)
C32 C31 P3 121.2(2)
C36 C31 P3 120.5(2)
C33 C32 C31 120.5(3)
C34 C33 C32 120.6(3)
C33 C34 C35 119.7(3)
C36 C35 C34 120.0(3)
C35 C36 C31 120.8(3)
C38 C37 C42 118.6(3)
C38 C37 P3 121.6(2)
C42 C37 P3 119.8(2)
C37 C38 C39 120.2(4)
C40 C39 C38 120.3(4)
C41 C40 C39 120.1(3)
C40 C41 C42 120.1(4)
C41 C42 C37 120.7(3)
C48 C43 C44 118.1(3)
C48 C43 P4 124.5(2)
C44 C43 P4 117.4(2)
C45 C44 C43 121.0(4)
C44 C45 C46 119.8(4)
C47 C46 C45 119.8(3)
C46 C47 C48 121.1(4)
C47 C48 C43 120.3(3)
C50 C49 C54 117.9(3)
C50 C49 P4 121.9(3)
C54 C49 P4 120.1(3)
C49 C50 C51 120.7(4)
C52 C51 C50 120.8(4)
C51 C52 C53 119.6(4)
C54 C53 C52 119.5(5)
C53 C54 C49 121.4(4)
P4 C55 P3 107.91(15)
O5 C56 Mo 174.8(4)
O6 C57 Mo 177.1(3)
O7 C58 Mo 177.8(3)
O8 C59 Mo 172.2(3)
Cl1 C60 Cl2 113.0(3)
C63 O9 C61 124.6(8)
C63 O9 C62 100.9(7)
C61 O9 C62 23.7(5)
C62 C61 O9 93.3(16)
C61 C62 O9 63.0(17)
C64 C63 O9 108.3(12)

loop_
_geom_bond_atom_site_label_1
_geom_bond_atom_site_label_2
_geom_bond_distance
Co1 C27 1.789(3)
Co1 C28 1.803(3)
Co1 C2 1.980(3)
Co1 C1 1.993(3)
Co1 P3 2.2366(8)
Co1 Co2 2.4871(5)
Co2 C29 1.793(3)
Co2 C30 1.801(3)
Co2 C2 1.956(3)
Co2 C1 2.007(3)
Co2 P4 2.2484(8)
Mo C58 1.974(3)
Mo C57 1.991(3)
Mo C59 2.021(3)
Mo C56 2.046(4)
Mo P2 2.5214(8)
Mo P1 2.5929(8)
P1 C1 1.836(3)
P1 C9 1.835(3)
P1 C3 1.840(3)
P2 C2 1.802(3)
P2 C15 1.828(3)
P2 C21 1.829(3)
P3 C37 1.830(3)
P3 C31 1.832(3)
P3 C55 1.836(3)
P4 C43 1.829(3)
P4 C55 1.831(3)
P4 C49 1.837(3)
O1 C27 1.132(4)
O2 C28 1.133(4)
O3 C29 1.133(4)
O4 C30 1.134(4)
O5 C56 1.135(4)
O6 C57 1.153(4)
O7 C58 1.155(4)
O8 C59 1.147(4)
C1 C2 1.365(4)
C3 C8 1.393(4)
C3 C4 1.391(4)
C4 C5 1.399(4)
C5 C6 1.369(5)
C6 C7 1.380(5)
C7 C8 1.385(4)
C9 C10 1.384(4)
C9 C14 1.398(4)
C10 C11 1.400(4)
C11 C12 1.381(6)
C12 C13 1.388(6)
C13 C14 1.384(5)
C15 C20 1.378(4)
C15 C16 1.389(4)
C16 C17 1.387(5)
C17 C18 1.379(6)
C18 C19 1.341(6)
C19 C20 1.397(5)
C21 C22 1.387(5)
C21 C26 1.385(5)
C22 C23 1.385(5)
C23 C24 1.353(7)
C24 C25 1.380(7)
C25 C26 1.396(5)
C31 C32 1.389(4)
C31 C36 1.394(4)
C32 C33 1.386(4)
C33 C34 1.370(5)
C34 C35 1.383(5)
C35 C36 1.383(4)
C37 C38 1.385(4)
C37 C42 1.392(4)
C38 C39 1.389(5)
C39 C40 1.381(6)
C40 C41 1.362(6)
C41 C42 1.389(5)
C43 C48 1.390(4)
C43 C44 1.393(5)
C44 C45 1.383(5)
C45 C46 1.380(6)
C46 C47 1.361(6)
C47 C48 1.383(5)
C49 C50 1.368(5)
C49 C54 1.385(5)
C50 C51 1.391(5)
C51 C52 1.345(7)
C52 C53 1.385(7)
C53 C54 1.376(6)
C60 Cl1 1.733(5)
C60 Cl2 1.730(5)
O9 C63 1.522(17)
O9 C61 1.68(2)
O9 C62 1.883(19)
C61 C62 0.759(17)
C63 C64 0.902(15)
